data_4336110
loop_
_publ_author_name
'Jian Zhang'
'Zuowei Xie'

_publ_section_title
;
 Reaction of 13-Vertex Carborane \m-1,2-(CH2)4-1,2-C2B11H11 with
 Nucleophiles: Linkage Effect on Product Formation
;
_journal_name_full 'Inorganic Chemistry'
_journal_page_first 10677
_journal_page_last 10684
_journal_paper_doi 10.1021/ic401744h
_journal_volume 52
_journal_year 2013
_chemical_formula_sum 'C21 H41 B11 N2 O'
_chemical_formula_weight 456.47
_chemical_name_systematic
; 
 ? 
;
_space_group_IT_number 2
_symmetry_cell_setting triclinic
_symmetry_space_group_name_Hall '-P 1'
_symmetry_space_group_name_H-M 'P -1'
_atom_sites_solution_hydrogens geom
_atom_sites_solution_primary direct
_atom_sites_solution_secondary difmap
_audit_creation_method SHELXL-97
_cell_angle_alpha 99.131(3)
_cell_angle_beta 94.715(3)
_cell_angle_gamma 102.261(3)
_cell_formula_units_Z 2
_cell_length_a 8.3906(15)
_cell_length_b 10.904(2)
_cell_length_c 15.541(3)
_cell_measurement_temperature 293(2)
_cell_volume 1361.9(4)
_computing_cell_refinement 'BRUKER SMART CCD DIFFRACTOMETER'
_computing_data_collection 'BRUKER SMART CCD DIFFRACTOMETER'
_computing_data_reduction 'BRUKER SMART CCD DIFFRACTOMETER'
_computing_molecular_graphics 'SIEMENS SHELXTL'
_computing_publication_material 'SIEMENS SHELXTL'
_computing_structure_refinement 'SHELXL-97 (Sheldrick, 2008)'
_computing_structure_solution 'SHELXS-97 (Sheldrick, 2008)'
_diffrn_ambient_temperature 293(2)
_diffrn_measured_fraction_theta_full 0.993
_diffrn_measured_fraction_theta_max 0.993
_diffrn_measurement_device_type 'BRUKER SMART CCD DIFFRACTOMETER'
_diffrn_measurement_method 'OMEGA SCAN'
_diffrn_radiation_monochromator graphite
_diffrn_radiation_source 'fine-focus sealed tube'
_diffrn_radiation_type MoK\a
_diffrn_radiation_wavelength 0.71073
_diffrn_reflns_av_R_equivalents 0.0362
_diffrn_reflns_av_sigmaI/netI 0.0661
_diffrn_reflns_limit_h_max 6
_diffrn_reflns_limit_h_min -9
_diffrn_reflns_limit_k_max 12
_diffrn_reflns_limit_k_min -12
_diffrn_reflns_limit_l_max 18
_diffrn_reflns_limit_l_min -18
_diffrn_reflns_number 7419
_diffrn_reflns_theta_full 25.00
_diffrn_reflns_theta_max 25.00
_diffrn_reflns_theta_min 1.34
_exptl_absorpt_coefficient_mu 0.060
_exptl_absorpt_correction_T_max 0.7456
_exptl_absorpt_correction_T_min 0.5384
_exptl_absorpt_correction_type multi-scan
_exptl_crystal_colour colourless
_exptl_crystal_density_diffrn 1.113
_exptl_crystal_description block
_exptl_crystal_F_000 488
_exptl_crystal_size_max 0.50
_exptl_crystal_size_mid 0.40
_exptl_crystal_size_min 0.30
_refine_diff_density_max 0.492
_refine_diff_density_min -0.421
_refine_diff_density_rms 0.048
_refine_ls_extinction_method none
_refine_ls_goodness_of_fit_ref 1.063
_refine_ls_hydrogen_treatment riding
_refine_ls_matrix_type full
_refine_ls_number_parameters 320
_refine_ls_number_reflns 4751
_refine_ls_number_restraints 2
_refine_ls_restrained_S_all 1.261
_refine_ls_R_factor_all 0.1147
_refine_ls_R_factor_gt 0.0762
_refine_ls_shift/su_max 0.010
_refine_ls_shift/su_mean 0.001
_refine_ls_structure_factor_coef Fsqd
_refine_ls_weighting_details 'calc w=1/[\s^2^(Fo^2^)+(0.1085P)^2^+0.7977P] where P=(Fo^2^+2Fc^2^)/3'
_refine_ls_weighting_scheme calc
_refine_ls_wR_factor_gt 0.2048
_refine_ls_wR_factor_ref 0.2367
_reflns_number_gt 2965
_reflns_number_total 4751
_reflns_threshold_expression >2sigma(I)
_cod_data_source_file ic401744h_si_002_6.cif
_cod_data_source_block '[5][PSH]'
_cod_original_cell_volume 1361.8(4)
_cod_database_code 4336110

loop_
_symmetry_equiv_pos_as_xyz
'x, y, z'
'-x, -y, -z'

loop_
_atom_site_label
_atom_site_type_symbol
_atom_site_fract_x
_atom_site_fract_y
_atom_site_fract_z
_atom_site_U_iso_or_equiv
_atom_site_adp_type
_atom_site_occupancy
_atom_site_symmetry_multiplicity
_atom_site_calc_flag
_atom_site_refinement_flags
O1 O 0.6136(4) 0.4072(3) 0.40296(17) 0.0622(9) Uani 1 1 d .
N1 N 0.2750(4) 0.6954(3) 0.15267(19) 0.0427(8) Uani 1 1 d .
H1A H 0.2056 0.7356 0.1260 0.051 Uiso 1 1 calc R
N2 N 0.0421(4) 0.8162(3) 0.12575(19) 0.0438(8) Uani 1 1 d .
C21 C 0.2318(5) 0.6948(4) 0.2425(2) 0.0434(9) Uani 1 1 d .
C22 C 0.3162(6) 0.6385(5) 0.2971(3) 0.0669(13) Uani 1 1 d .
H22A H 0.3969 0.5985 0.2768 0.080 Uiso 1 1 calc R
C23 C 0.2819(7) 0.6406(6) 0.3840(3) 0.0814(16) Uani 1 1 d .
H23A H 0.3401 0.6022 0.4212 0.098 Uiso 1 1 calc R
C24 C 0.1657(7) 0.6976(5) 0.4136(3) 0.0696(14) Uani 1 1 d .
H24A H 0.1449 0.6988 0.4716 0.083 Uiso 1 1 calc R
C25 C 0.0733(5) 0.7563(4) 0.3585(3) 0.0523(10) Uani 1 1 d .
C26 C -0.0485(6) 0.8166(4) 0.3901(3) 0.0678(13) Uani 1 1 d .
H26A H -0.0696 0.8173 0.4479 0.081 Uiso 1 1 calc R
C27 C -0.1356(7) 0.8735(5) 0.3376(4) 0.0774(15) Uani 1 1 d .
H27A H -0.2152 0.9132 0.3597 0.093 Uiso 1 1 calc R
C28 C -0.1056(6) 0.8726(4) 0.2504(3) 0.0638(12) Uani 1 1 d .
H28A H -0.1662 0.9116 0.2149 0.077 Uiso 1 1 calc R
C29 C 0.0107(5) 0.8155(3) 0.2166(2) 0.0424(9) Uani 1 1 d .
C30 C 0.1059(4) 0.7549(3) 0.2698(2) 0.0399(8) Uani 1 1 d .
C31 C 0.2473(6) 0.5643(4) 0.0992(3) 0.0597(12) Uani 1 1 d .
H31A H 0.1366 0.5186 0.1008 0.089 Uiso 1 1 calc R
H31B H 0.3227 0.5198 0.1229 0.089 Uiso 1 1 calc R
H31C H 0.2646 0.5705 0.0396 0.089 Uiso 1 1 calc R
C32 C 0.4434(5) 0.7709(5) 0.1517(3) 0.0730(14) Uani 1 1 d .
H32A H 0.4562 0.8546 0.1859 0.109 Uiso 1 1 calc R
H32B H 0.4618 0.7779 0.0923 0.109 Uiso 1 1 calc R
H32C H 0.5215 0.7292 0.1762 0.109 Uiso 1 1 calc R
C33 C -0.1020(6) 0.7471(5) 0.0623(3) 0.0748(14) Uani 1 1 d .
H33A H -0.1390 0.6626 0.0742 0.112 Uiso 1 1 calc R
H33B H -0.0720 0.7420 0.0038 0.112 Uiso 1 1 calc R
H33C H -0.1886 0.7919 0.0678 0.112 Uiso 1 1 calc R
C34 C 0.1035(7) 0.9472(4) 0.1093(3) 0.0690(13) Uani 1 1 d .
H34A H 0.1975 0.9897 0.1510 0.104 Uiso 1 1 calc R
H34B H 0.0187 0.9937 0.1154 0.104 Uiso 1 1 calc R
H34C H 0.1342 0.9431 0.0509 0.104 Uiso 1 1 calc R
C1 C 0.4360(4) 0.2296(3) 0.2734(2) 0.0388(8) Uani 1 1 d .
C2 C 0.5594(5) 0.1760(3) 0.3060(2) 0.0411(9) Uani 1 1 d .
C11 C 0.2789(5) 0.2240(4) 0.3169(3) 0.0543(11) Uani 1 1 d .
H11A H 0.2799 0.3089 0.3477 0.065 Uiso 1 1 calc R
H11B H 0.1858 0.1994 0.2714 0.065 Uiso 1 1 calc R
C12 C 0.2547(7) 0.1341(6) 0.3798(4) 0.0934(19) Uani 1 1 d .
H12A H 0.1801 0.1605 0.4196 0.112 Uiso 1 1 calc R
H12B H 0.2004 0.0503 0.3468 0.112 Uiso 1 1 calc R
C13 C 0.3933(9) 0.1217(8) 0.4301(5) 0.123(3) Uani 1 1 d .
H13A H 0.3623 0.0476 0.4576 0.147 Uiso 1 1 calc R
H13B H 0.4265 0.1958 0.4767 0.147 Uiso 1 1 calc R
C14 C 0.5384(6) 0.1085(4) 0.3838(3) 0.0601(12) Uani 1 1 d .
H14A H 0.5310 0.0184 0.3636 0.072 Uiso 1 1 calc R
H14B H 0.6363 0.1409 0.4257 0.072 Uiso 1 1 calc R
C15 C 0.7076(7) 0.5329(4) 0.4358(3) 0.0800(16) Uani 1 1 d .
H15A H 0.6870 0.5593 0.4950 0.120 Uiso 1 1 calc R
H15B H 0.6771 0.5900 0.3998 0.120 Uiso 1 1 calc R
H15C H 0.8223 0.5345 0.4349 0.120 Uiso 1 1 calc R
B3 B 0.6194(6) 0.3421(4) 0.3157(3) 0.0468(11) Uani 1 1 d D
B4 B 0.7310(6) 0.1929(4) 0.2713(3) 0.0503(12) Uani 1 1 d D
H4 H 0.7751 0.1230 0.3052 0.060 Uiso 1 1 calc R
B5 B 0.6709(6) 0.1202(4) 0.1426(3) 0.0474(11) Uani 1 1 d .
H5 H 0.6419 0.0153 0.1275 0.057 Uiso 1 1 calc R
B6 B 0.5091(6) 0.1881(5) 0.1004(3) 0.0498(11) Uani 1 1 d .
H6 H 0.4022 0.1160 0.0647 0.060 Uiso 1 1 calc R
B7 B 0.4558(6) 0.3091(5) 0.1983(3) 0.0474(11) Uani 1 1 d D
H7 H 0.3258 0.3123 0.1863 0.057 Uiso 1 1 calc R
B8 B 0.8092(6) 0.3657(5) 0.2684(3) 0.0537(12) Uani 1 1 d .
H8 H 0.9135 0.4209 0.3163 0.064 Uiso 1 1 calc R
B9 B 0.8360(6) 0.2464(5) 0.1834(3) 0.0538(12) Uani 1 1 d .
H9 H 0.9581 0.2249 0.1813 0.065 Uiso 1 1 calc R
B10 B 0.7140(6) 0.2465(5) 0.0857(3) 0.0505(12) Uani 1 1 d .
H10 H 0.7552 0.2319 0.0202 0.061 Uiso 1 1 calc R
B11 B 0.5851(6) 0.3515(5) 0.1186(3) 0.0502(12) Uani 1 1 d .
H11 H 0.5329 0.4025 0.0718 0.060 Uiso 1 1 calc R
B12 B 0.6528(6) 0.4309(5) 0.2277(3) 0.0508(12) Uani 1 1 d .
H12 H 0.6488 0.5314 0.2480 0.061 Uiso 1 1 calc R
B13 B 0.7951(6) 0.3904(5) 0.1596(3) 0.0544(12) Uani 1 1 d .
H13 H 0.8863 0.4648 0.1387 0.065 Uiso 1 1 calc R
H5A H 0.527(4) 0.115(3) 0.152(2) 0.040(9) Uiso 1 1 d .

loop_
_atom_site_aniso_label
_atom_site_aniso_U_11
_atom_site_aniso_U_22
_atom_site_aniso_U_33
_atom_site_aniso_U_23
_atom_site_aniso_U_13
_atom_site_aniso_U_12
O1 0.086(2) 0.0435(16) 0.0466(16) -0.0027(12) 0.0137(15) -0.0016(15)
N1 0.0388(17) 0.0528(19) 0.0443(17) 0.0169(14) 0.0108(14) 0.0197(14)
N2 0.0507(19) 0.0388(17) 0.0449(18) 0.0080(13) 0.0041(15) 0.0174(14)
C21 0.043(2) 0.050(2) 0.039(2) 0.0092(17) 0.0051(16) 0.0145(18)
C22 0.065(3) 0.094(4) 0.057(3) 0.029(2) 0.009(2) 0.040(3)
C23 0.083(4) 0.119(5) 0.055(3) 0.038(3) 0.004(3) 0.038(3)
C24 0.085(4) 0.085(3) 0.036(2) 0.014(2) 0.007(2) 0.010(3)
C25 0.061(3) 0.050(2) 0.043(2) 0.0062(18) 0.016(2) 0.005(2)
C26 0.087(4) 0.058(3) 0.059(3) 0.007(2) 0.039(3) 0.010(3)
C27 0.084(4) 0.069(3) 0.098(4) 0.021(3) 0.056(3) 0.037(3)
C28 0.061(3) 0.062(3) 0.081(3) 0.017(2) 0.026(2) 0.031(2)
C29 0.043(2) 0.038(2) 0.048(2) 0.0067(16) 0.0109(17) 0.0121(17)
C30 0.042(2) 0.0354(19) 0.041(2) 0.0048(15) 0.0074(16) 0.0051(16)
C31 0.076(3) 0.056(3) 0.059(3) 0.014(2) 0.025(2) 0.032(2)
C32 0.046(3) 0.102(4) 0.069(3) 0.031(3) 0.009(2) 0.000(3)
C33 0.063(3) 0.089(4) 0.065(3) -0.002(3) -0.012(2) 0.021(3)
C34 0.097(4) 0.050(3) 0.072(3) 0.023(2) 0.032(3) 0.026(3)
C1 0.042(2) 0.039(2) 0.0343(18) 0.0052(15) 0.0068(16) 0.0074(16)
C2 0.056(2) 0.0287(18) 0.0376(19) 0.0071(15) 0.0017(17) 0.0090(17)
C11 0.053(2) 0.067(3) 0.043(2) 0.0080(19) 0.0146(19) 0.010(2)
C12 0.090(4) 0.123(5) 0.080(4) 0.049(4) 0.045(3) 0.018(4)
C13 0.126(6) 0.175(7) 0.108(5) 0.102(5) 0.051(5) 0.052(5)
C14 0.094(4) 0.051(2) 0.040(2) 0.0183(18) 0.008(2) 0.021(2)
C15 0.111(4) 0.045(3) 0.068(3) -0.010(2) 0.013(3) -0.004(3)
B3 0.056(3) 0.037(2) 0.048(2) 0.0081(19) 0.008(2) 0.009(2)
B4 0.058(3) 0.048(3) 0.050(3) 0.013(2) 0.000(2) 0.024(2)
B5 0.057(3) 0.044(2) 0.046(2) 0.0077(19) 0.013(2) 0.021(2)
B6 0.050(3) 0.065(3) 0.037(2) 0.014(2) 0.007(2) 0.015(2)
B7 0.044(3) 0.061(3) 0.048(2) 0.018(2) 0.015(2) 0.024(2)
B8 0.045(3) 0.051(3) 0.061(3) 0.005(2) 0.004(2) 0.008(2)
B9 0.043(3) 0.065(3) 0.063(3) 0.016(2) 0.015(2) 0.026(2)
B10 0.054(3) 0.061(3) 0.049(3) 0.018(2) 0.024(2) 0.029(2)
B11 0.056(3) 0.062(3) 0.050(3) 0.028(2) 0.025(2) 0.032(2)
B12 0.060(3) 0.042(2) 0.060(3) 0.019(2) 0.024(2) 0.020(2)
B13 0.053(3) 0.050(3) 0.067(3) 0.020(2) 0.028(2) 0.013(2)

loop_
_atom_type_symbol
_atom_type_description
_atom_type_scat_dispersion_real
_atom_type_scat_dispersion_imag
_atom_type_scat_source
C C 0.0033 0.0016 'International Tables Vol C Tables 4.2.6.8 and 6.1.1.4'
H H 0.0000 0.0000 'International Tables Vol C Tables 4.2.6.8 and 6.1.1.4'
B B 0.0013 0.0007 'International Tables Vol C Tables 4.2.6.8 and 6.1.1.4'
N N 0.0061 0.0033 'International Tables Vol C Tables 4.2.6.8 and 6.1.1.4'
O O 0.0106 0.0060 'International Tables Vol C Tables 4.2.6.8 and 6.1.1.4'

loop_
_geom_angle_atom_site_label_1
_geom_angle_atom_site_label_2
_geom_angle_atom_site_label_3
_geom_angle
C15 O1 B3 122.1(3)
C21 N1 C32 112.1(3)
C21 N1 C31 113.0(3)
C32 N1 C31 111.8(3)
C29 N2 C33 112.5(3)
C29 N2 C34 112.1(3)
C33 N2 C34 111.1(4)
C22 C21 C30 122.1(4)
C22 C21 N1 118.9(4)
C30 C21 N1 119.0(3)
C21 C22 C23 120.1(4)
C24 C23 C22 120.2(4)
C23 C24 C25 121.4(4)
C26 C25 C24 121.2(4)
C26 C25 C30 119.5(4)
C24 C25 C30 119.3(4)
C27 C26 C25 121.2(4)
C26 C27 C28 120.0(4)
C29 C28 C27 121.1(4)
C28 C29 C30 120.6(4)
C28 C29 N2 120.7(4)
C30 C29 N2 118.7(3)
C21 C30 C25 116.8(3)
C21 C30 C29 125.7(3)
C25 C30 C29 117.5(3)
C2 C1 C11 120.4(3)
C2 C1 B7 123.0(3)
C11 C1 B7 116.3(3)
C2 C1 B3 66.5(2)
C11 C1 B3 122.4(3)
B7 C1 B3 79.5(3)
C1 C2 C14 120.6(4)
C1 C2 B4 122.6(3)
C14 C2 B4 116.5(3)
C1 C2 B3 66.8(2)
C14 C2 B3 123.6(3)
B4 C2 B3 78.3(3)
C12 C11 C1 114.5(4)
C13 C12 C11 117.7(5)
C12 C13 C14 116.9(5)
C13 C14 C2 115.9(4)
O1 B3 C2 112.1(3)
O1 B3 C1 112.4(3)
C2 B3 C1 46.7(2)
O1 B3 B8 119.8(3)
C2 B3 B8 103.5(3)
C1 B3 B8 127.2(3)
O1 B3 B12 120.2(3)
C2 B3 B12 126.9(3)
C1 B3 B12 101.9(3)
B8 B3 B12 57.8(3)
O1 B3 B4 130.9(3)
C2 B3 B4 46.9(2)
C1 B3 B4 84.1(2)
B8 B3 B4 56.7(2)
B12 B3 B4 98.9(3)
O1 B3 B7 131.7(3)
C2 B3 B7 83.4(2)
C1 B3 B7 46.23(19)
B8 B3 B7 98.3(3)
B12 B3 B7 55.8(2)
B4 B3 B7 93.7(2)
C2 B4 B9 141.4(3)
C2 B4 B8 108.1(3)
B9 B4 B8 57.6(3)
C2 B4 B5 102.4(3)
B9 B4 B5 53.7(2)
B8 B4 B5 101.1(3)
C2 B4 B3 54.9(2)
B9 B4 B3 103.4(3)
B8 B4 B3 53.4(2)
B5 B4 B3 113.8(3)
B9 B5 B10 60.9(3)
B9 B5 B6 106.5(3)
B10 B5 B6 59.0(3)
B9 B5 B4 56.7(3)
B10 B5 B4 107.5(3)
B6 B5 B4 108.7(3)
B11 B6 B10 61.6(3)
B11 B6 B5 106.8(3)
B10 B6 B5 58.7(3)
B11 B6 B7 56.0(2)
B10 B6 B7 107.1(3)
B5 B6 B7 108.5(3)
C1 B7 B11 142.6(3)
C1 B7 B12 107.6(3)
B11 B7 B12 58.2(3)
C1 B7 B6 103.0(3)
B11 B7 B6 54.3(2)
B12 B7 B6 101.9(3)
C1 B7 B3 54.3(2)
B11 B7 B3 104.0(3)
B12 B7 B3 53.4(2)
B6 B7 B3 113.8(3)
B12 B8 B13 59.7(3)
B12 B8 B9 106.9(3)
B13 B8 B9 60.2(3)
B12 B8 B3 61.4(3)
B13 B8 B3 115.5(3)
B9 B8 B3 118.5(3)
B12 B8 B4 110.8(3)
B13 B8 B4 109.9(3)
B9 B8 B4 59.1(3)
B3 B8 B4 69.8(3)
B5 B9 B10 60.0(3)
B5 B9 B13 110.6(3)
B10 B9 B13 59.8(3)
B5 B9 B8 118.2(3)
B10 B9 B8 110.6(3)
B13 B9 B8 59.6(3)
B5 B9 B4 69.6(3)
B10 B9 B4 117.0(3)
B13 B9 B4 112.9(3)
B8 B9 B4 63.3(3)
B5 B10 B6 62.2(3)
B5 B10 B13 110.2(3)
B6 B10 B13 109.7(3)
B5 B10 B9 59.1(3)
B6 B10 B9 107.5(3)
B13 B10 B9 60.2(3)
B5 B10 B11 107.2(3)
B6 B10 B11 58.6(3)
B13 B10 B11 59.7(3)
B9 B10 B11 104.1(3)
B6 B11 B13 110.4(3)
B6 B11 B12 118.0(3)
B13 B11 B12 59.1(3)
B6 B11 B7 69.7(3)
B13 B11 B7 112.9(3)
B12 B11 B7 63.6(3)
B6 B11 B10 59.7(3)
B13 B11 B10 59.5(3)
B12 B11 B10 109.6(3)
B7 B11 B10 116.5(3)
B13 B12 B8 60.5(3)
B13 B12 B11 60.4(3)
B8 B12 B11 107.8(3)
B13 B12 B3 115.7(3)
B8 B12 B3 60.8(3)
B11 B12 B3 118.9(3)
B13 B12 B7 109.5(3)
B8 B12 B7 111.3(3)
B11 B12 B7 58.2(3)
B3 B12 B7 70.9(2)
B12 B13 B8 59.8(3)
B12 B13 B10 111.9(3)
B8 B13 B10 111.4(3)
B12 B13 B11 60.5(3)
B8 B13 B11 107.4(3)
B10 B13 B11 60.8(3)
B12 B13 B9 107.0(3)
B8 B13 B9 60.3(3)
B10 B13 B9 60.0(3)
B11 B13 B9 104.8(3)

loop_
_geom_bond_atom_site_label_1
_geom_bond_atom_site_label_2
_geom_bond_distance
O1 C15 1.419(5)
O1 B3 1.437(5)
N1 C21 1.471(4)
N1 C32 1.480(5)
N1 C31 1.495(5)
N2 C29 1.458(5)
N2 C33 1.477(5)
N2 C34 1.482(5)
C21 C22 1.361(5)
C21 C30 1.416(5)
C22 C23 1.401(6)
C23 C24 1.338(7)
C24 C25 1.422(6)
C25 C26 1.408(6)
C25 C30 1.425(5)
C26 C27 1.356(7)
C27 C28 1.397(7)
C28 C29 1.363(5)
C29 C30 1.431(5)
C1 C2 1.390(5)
C1 C11 1.524(5)
C1 B7 1.560(5)
C1 B3 1.755(6)
C2 C14 1.516(5)
C2 B4 1.564(6)
C2 B3 1.752(5)
C11 C12 1.486(6)
C12 C13 1.390(8)
C13 C14 1.485(8)
B3 B8 1.795(7)
B3 B12 1.805(6)
B3 B4 2.098(6)
B3 B7 2.124(6)
B4 B9 1.793(7)
B4 B8 1.868(7)
B4 B5 2.010(6)
B5 B9 1.728(7)
B5 B10 1.743(6)
B5 B6 1.805(7)
B6 B11 1.728(7)
B6 B10 1.749(7)
B6 B7 1.996(7)
B7 B11 1.764(6)
B7 B12 1.859(7)
B8 B12 1.741(7)
B8 B13 1.752(7)
B8 B9 1.765(7)
B9 B10 1.760(7)
B9 B13 1.763(7)
B10 B13 1.757(7)
B10 B11 1.781(6)
B11 B13 1.762(7)
B11 B12 1.764(7)
B12 B13 1.739(6)
